data_7123119
loop_
_publ_author_name
'Huang, Hanmin'
'Wang, Wenhui'

_publ_section_title
;
 Palladium-Catalyzed Formal Insertion of Carbenoids into N,O-Aminals:
 Direct Access to \a-Alkoxy-\b-Amino Acid Esters
;
_journal_name_full 'Chemical Communications'
_journal_paper_doi 10.1039/C9CC01374A
_journal_year 2019
_chemical_absolute_configuration ad
_chemical_formula_sum 'C26 H29 N O3'
_chemical_formula_weight 403.50
_chemical_name_systematic
;
 ?
;
_space_group_crystal_system orthorhombic
_space_group_IT_number 19
_space_group_name_Hall 'P 2ac 2ab'
_space_group_name_H-M_alt 'P 21 21 21'
_symmetry_space_group_name_Hall 'P 2ac 2ab'
_symmetry_space_group_name_H-M 'P 21 21 21'
_atom_sites_solution_hydrogens geom
_audit_creation_method SHELXL-2013
_audit_update_record
;
2019-01-21 deposited with the CCDC.    2019-03-08 downloaded from the CCDC.
;
_cell_angle_alpha 90
_cell_angle_beta 90
_cell_angle_gamma 90
_cell_formula_units_Z 4
_cell_length_a 7.32950(10)
_cell_length_b 15.2508(2)
_cell_length_c 20.5674(2)
_cell_measurement_reflns_used 6213
_cell_measurement_temperature 291(2)
_cell_measurement_theta_max 71.0210
_cell_measurement_theta_min 5.1830
_cell_volume 2299.04(5)
_computing_cell_refinement 'CrysAlisPro (Rigaku OD, 2015)'
_computing_data_collection 'CrysAlisPro (Rigaku OD, 2015)'
_computing_data_reduction 'CrysAlisPro (Rigaku OD, 2015)'
_computing_molecular_graphics 'Ortep-3 (L. J. Farrugia, 2001)'
_computing_publication_material SHELXL-97
_computing_structure_refinement 'SHELXL-97 (Sheldrick, 1997)'
_computing_structure_solution 'SHELXS-2013 (Sheldrick, 1997)'
_diffrn_ambient_temperature 291(2)
_diffrn_detector_area_resol_mean 5.2169
_diffrn_measured_fraction_theta_full 0.998
_diffrn_measured_fraction_theta_max 0.991
_diffrn_measurement_device_type 'SuperNova, Dual, Cu at zero, AtlasS2'
_diffrn_measurement_method '\w scans'
_diffrn_radiation_type CuK\a
_diffrn_radiation_wavelength 1.54184
_diffrn_reflns_av_R_equivalents 0.0152
_diffrn_reflns_av_unetI/netI 0.0187
_diffrn_reflns_Laue_measured_fraction_full 0.998
_diffrn_reflns_Laue_measured_fraction_max 0.991
_diffrn_reflns_limit_h_max 7
_diffrn_reflns_limit_h_min -8
_diffrn_reflns_limit_k_max 18
_diffrn_reflns_limit_k_min -14
_diffrn_reflns_limit_l_max 14
_diffrn_reflns_limit_l_min -25
_diffrn_reflns_number 8217
_diffrn_reflns_point_group_measured_fraction_full 0.995
_diffrn_reflns_point_group_measured_fraction_max 0.974
_diffrn_reflns_theta_full 67.684
_diffrn_reflns_theta_max 71.201
_diffrn_reflns_theta_min 3.608
_diffrn_source 'micro-focus sealed X-ray tube'
_exptl_absorpt_coefficient_mu 0.599
_exptl_absorpt_correction_T_max 1.00000
_exptl_absorpt_correction_T_min 0.76323
_exptl_absorpt_correction_type multi-scan
_exptl_absorpt_process_details
;
CrysAlisPro 1.171.38.46 (Rigaku Oxford Diffraction, 2015)
Empirical absorption correction using spherical harmonics,
 implemented in SCALE3 ABSPACK scaling algorithm.
;
_exptl_crystal_density_diffrn 1.166
_exptl_crystal_description block
_exptl_crystal_F_000 864
_exptl_crystal_size_max 0.250
_exptl_crystal_size_mid 0.240
_exptl_crystal_size_min 0.210
_refine_diff_density_max 0.121
_refine_diff_density_min -0.104
_refine_diff_density_rms 0.024
_refine_ls_abs_structure_details
;
 Flack x determined using 1715 quotients [(I+)-(I-)]/[(I+)+(I-)]
 (Parsons and Flack (2004), Acta Cryst. A60, s61).
;
_refine_ls_abs_structure_Flack 0.09(7)
_refine_ls_extinction_coef 0.0046(5)
_refine_ls_extinction_expression Fc^*^=kFc[1+0.001xFc^2^\l^3^/sin(2\q)]^-1/4^
_refine_ls_extinction_method SHELXL
_refine_ls_goodness_of_fit_ref 1.026
_refine_ls_hydrogen_treatment constr
_refine_ls_matrix_type full
_refine_ls_number_parameters 274
_refine_ls_number_reflns 4328
_refine_ls_number_restraints 1
_refine_ls_restrained_S_all 1.026
_refine_ls_R_factor_all 0.0312
_refine_ls_R_factor_gt 0.0299
_refine_ls_shift/su_max 0.000
_refine_ls_shift/su_mean 0.000
_refine_ls_structure_factor_coef Fsqd
_refine_ls_weighting_details 'w=1/[\s^2^(Fo^2^)+(0.0584P)^2^+0.0997P] where P=(Fo^2^+2Fc^2^)/3'
_refine_ls_weighting_scheme calc
_refine_ls_wR_factor_gt 0.0876
_refine_ls_wR_factor_ref 0.0893
_reflns_Friedel_coverage 0.715
_reflns_Friedel_fraction_full 0.992
_reflns_Friedel_fraction_max 0.952
_reflns_number_gt 4178
_reflns_number_total 4328
_reflns_threshold_expression 'I > 2\s(I)'
_cod_data_source_file c9cc01374a2.cif
_cod_data_source_block shelxl
_cod_database_code 7123119
_shelx_space_group_comment
;
The symmetry employed for this shelxl refinement is uniquely defined
by the following loop, which should always be used as a source of
symmetry information in preference to the above space-group names.
They are only intended as comments.
;
_shelx_estimated_absorpt_t_min 0.865
_shelx_estimated_absorpt_t_max 0.885
_shelxl_version_number 2013-4

loop_
_space_group_symop_operation_xyz
'x, y, z'
'-x+1/2, -y, z+1/2'
'-x, y+1/2, -z+1/2'
'x+1/2, -y+1/2, -z'

loop_
_atom_site_label
_atom_site_type_symbol
_atom_site_fract_x
_atom_site_fract_y
_atom_site_fract_z
_atom_site_U_iso_or_equiv
_atom_site_adp_type
_atom_site_occupancy
_atom_site_site_symmetry_order
_atom_site_calc_flag
_atom_site_refinement_flags_posn
_atom_site_refinement_flags_adp
O3 O 0.78170(17) 0.50994(8) 0.27314(6) 0.0539(3) Uani 1 1 d . .
O1 O 0.81161(19) 0.29868(8) 0.34906(6) 0.0574(3) Uani 1 1 d . .
O2 O 1.01854(18) 0.41794(10) 0.28374(7) 0.0688(4) Uani 1 1 d . .
N1 N 0.65374(18) 0.33109(8) 0.21276(6) 0.0455(3) Uani 1 1 d . .
C10 C 0.4889(2) 0.43672(11) 0.14214(7) 0.0471(3) Uani 1 1 d . .
C23 C 0.8619(2) 0.43640(11) 0.29330(8) 0.0497(4) Uani 1 1 d . .
C16 C 0.8461(2) 0.23092(11) 0.14834(8) 0.0500(4) Uani 1 1 d . .
C7 C 0.7239(2) 0.37734(10) 0.32830(8) 0.0473(4) Uani 1 1 d . .
C17 C 0.7328(3) 0.24261(11) 0.20881(9) 0.0540(4) Uani 1 1 d . .
H17A H 0.6354 0.1996 0.2090 0.065 Uiso 1 1 calc R U
H17B H 0.8085 0.2323 0.2467 0.065 Uiso 1 1 calc R U
C9 C 0.5096(2) 0.34256(11) 0.16346(8) 0.0513(4) Uani 1 1 d . .
H9A H 0.3945 0.3222 0.1812 0.062 Uiso 1 1 calc R U
H9B H 0.5381 0.3067 0.1259 0.062 Uiso 1 1 calc R U
C1 C 0.6267(2) 0.42088(11) 0.38598(8) 0.0501(4) Uani 1 1 d . .
C11 C 0.3444(3) 0.48830(13) 0.16274(9) 0.0572(4) Uani 1 1 d . .
H11 H 0.2580 0.4652 0.1911 0.069 Uiso 1 1 calc R U
C8 C 0.5806(2) 0.35156(11) 0.27707(8) 0.0479(3) Uani 1 1 d . .
H8A H 0.5141 0.3009 0.2929 0.057 Uiso 1 1 calc R U
H8B H 0.4941 0.3993 0.2727 0.057 Uiso 1 1 calc R U
C18 C 0.9753(3) 0.29329(12) 0.13103(9) 0.0582(4) Uani 1 1 d . .
H18 H 0.9894 0.3432 0.1566 0.070 Uiso 1 1 calc R U
C6 C 0.6609(3) 0.50444(13) 0.40850(9) 0.0590(4) Uani 1 1 d . .
H6 H 0.7483 0.5389 0.3879 0.071 Uiso 1 1 calc R U
C15 C 0.6155(3) 0.47254(13) 0.10013(9) 0.0593(4) Uani 1 1 d . .
H15 H 0.7142 0.4389 0.0865 0.071 Uiso 1 1 calc R U
C2 C 0.4954(3) 0.37182(14) 0.41823(11) 0.0723(6) Uani 1 1 d . .
H2 H 0.4692 0.3154 0.4039 0.087 Uiso 1 1 calc R U
C12 C 0.3276(3) 0.57413(14) 0.14140(11) 0.0681(5) Uani 1 1 d . .
H12 H 0.2312 0.6086 0.1560 0.082 Uiso 1 1 calc R U
C4 C 0.4381(3) 0.48867(15) 0.49297(10) 0.0694(5) Uani 1 1 d . .
H4 H 0.3755 0.5114 0.5285 0.083 Uiso 1 1 calc R U
C24 C 0.8936(3) 0.57075(13) 0.23688(10) 0.0612(5) Uani 1 1 d . .
H24A H 0.9136 0.5492 0.1931 0.073 Uiso 1 1 calc R U
H24B H 1.0111 0.5780 0.2579 0.073 Uiso 1 1 calc R U
C21 C 1.0834(3) 0.28247(15) 0.07639(10) 0.0658(5) Uani 1 1 d . .
H21 H 1.1693 0.3250 0.0656 0.079 Uiso 1 1 calc R U
C20 C 1.0647(3) 0.20946(16) 0.03807(10) 0.0714(6) Uani 1 1 d . U
H20 H 1.1366 0.2025 0.0012 0.086 Uiso 1 1 calc R U
C22 C 0.8302(3) 0.15714(14) 0.10958(10) 0.0644(5) Uani 1 1 d . .
H22 H 0.7457 0.1140 0.1205 0.077 Uiso 1 1 calc R U
C5 C 0.5669(3) 0.53776(15) 0.46142(10) 0.0689(5) Uani 1 1 d . .
H5 H 0.5916 0.5944 0.4757 0.083 Uiso 1 1 calc R U
C14 C 0.5976(3) 0.55762(15) 0.07814(11) 0.0710(5) Uani 1 1 d . .
H14 H 0.6830 0.5807 0.0494 0.085 Uiso 1 1 calc R U
C13 C 0.4527(3) 0.60839(14) 0.09891(11) 0.0695(5) Uani 1 1 d . .
H13 H 0.4401 0.6657 0.0841 0.083 Uiso 1 1 calc R U
C19 C 0.9382(3) 0.14647(17) 0.05475(11) 0.0771(6) Uani 1 1 d . U
H19 H 0.9251 0.0966 0.0291 0.093 Uiso 1 1 calc R U
C25 C 0.7939(3) 0.65585(14) 0.23514(13) 0.0780(6) Uani 1 1 d . .
H25A H 0.8653 0.6984 0.2119 0.117 Uiso 1 1 calc R U
H25B H 0.7735 0.6760 0.2787 0.117 Uiso 1 1 calc R U
H25C H 0.6789 0.6480 0.2136 0.117 Uiso 1 1 calc R U
C3 C 0.4027(4) 0.40539(17) 0.47131(12) 0.0800(7) Uani 1 1 d . .
H3 H 0.3159 0.3712 0.4924 0.096 Uiso 1 1 calc R U
C26 C 0.9404(4) 0.30729(17) 0.40086(11) 0.0783(6) Uani 1 1 d . .
H26A H 1.0342 0.3479 0.3884 0.117 Uiso 1 1 calc R U
H26B H 0.9942 0.2512 0.4099 0.117 Uiso 1 1 calc R U
H26C H 0.8795 0.3285 0.4390 0.117 Uiso 1 1 calc R U

loop_
_atom_site_aniso_label
_atom_site_aniso_U_11
_atom_site_aniso_U_22
_atom_site_aniso_U_33
_atom_site_aniso_U_23
_atom_site_aniso_U_13
_atom_site_aniso_U_12
O3 0.0528(6) 0.0521(6) 0.0568(6) 0.0011(5) 0.0073(5) -0.0031(5)
O1 0.0668(7) 0.0531(6) 0.0522(6) 0.0001(5) -0.0067(6) 0.0101(6)
O2 0.0478(7) 0.0812(9) 0.0772(9) 0.0033(7) 0.0073(6) 0.0042(6)
N1 0.0488(7) 0.0441(7) 0.0436(6) -0.0017(5) -0.0028(5) 0.0026(6)
C10 0.0495(8) 0.0521(8) 0.0397(7) -0.0032(6) -0.0071(6) 0.0014(7)
C23 0.0489(8) 0.0541(9) 0.0462(8) -0.0053(7) 0.0012(7) -0.0008(7)
C16 0.0535(9) 0.0485(8) 0.0480(8) -0.0034(7) -0.0074(7) 0.0097(7)
C7 0.0506(8) 0.0460(8) 0.0454(8) -0.0003(6) 0.0007(7) 0.0022(7)
C17 0.0631(10) 0.0453(8) 0.0536(9) 0.0013(7) 0.0004(8) 0.0035(8)
C9 0.0529(9) 0.0518(9) 0.0494(8) -0.0034(7) -0.0087(7) -0.0025(8)
C1 0.0535(9) 0.0542(9) 0.0425(8) -0.0004(7) 0.0004(7) 0.0032(7)
C11 0.0505(9) 0.0635(10) 0.0578(10) -0.0018(8) -0.0021(8) 0.0037(8)
C8 0.0459(8) 0.0511(8) 0.0466(8) -0.0015(7) 0.0020(7) -0.0014(7)
C18 0.0639(10) 0.0558(9) 0.0548(9) -0.0060(7) -0.0001(8) 0.0041(8)
C6 0.0649(11) 0.0640(10) 0.0482(9) -0.0085(8) 0.0006(8) -0.0085(9)
C15 0.0626(10) 0.0651(10) 0.0502(9) 0.0018(8) 0.0045(8) 0.0088(9)
C2 0.0902(15) 0.0589(11) 0.0678(12) -0.0057(9) 0.0265(12) -0.0095(10)
C12 0.0654(11) 0.0625(11) 0.0763(13) -0.0066(10) -0.0100(10) 0.0151(9)
C4 0.0756(13) 0.0826(14) 0.0500(10) -0.0077(9) 0.0099(9) 0.0143(11)
C24 0.0611(10) 0.0627(10) 0.0599(10) 0.0018(8) 0.0051(8) -0.0133(9)
C21 0.0626(11) 0.0756(12) 0.0592(10) 0.0042(9) 0.0032(9) 0.0098(10)
C20 0.0684(12) 0.0946(15) 0.0513(10) -0.0085(10) 0.0016(9) 0.0215(12)
C22 0.0679(11) 0.0581(10) 0.0672(11) -0.0143(9) -0.0078(9) 0.0030(9)
C5 0.0863(14) 0.0685(12) 0.0519(10) -0.0158(9) -0.0002(10) 0.0002(11)
C14 0.0813(13) 0.0710(12) 0.0606(11) 0.0149(10) 0.0023(10) -0.0058(11)
C13 0.0841(14) 0.0526(10) 0.0718(12) 0.0050(9) -0.0207(11) 0.0024(10)
C19 0.0870(15) 0.0806(14) 0.0638(12) -0.0290(11) -0.0105(11) 0.0196(12)
C25 0.0784(14) 0.0581(11) 0.0973(16) 0.0119(11) -0.0090(13) -0.0106(10)
C3 0.0879(16) 0.0821(14) 0.0700(13) -0.0011(11) 0.0304(12) -0.0063(13)
C26 0.0865(15) 0.0851(15) 0.0632(11) -0.0014(11) -0.0200(11) 0.0232(13)

loop_
_atom_type_symbol
_atom_type_description
_atom_type_scat_dispersion_real
_atom_type_scat_dispersion_imag
_atom_type_scat_source
C C 0.0181 0.0091 'International Tables Vol C Tables 4.2.6.8 and 6.1.1.4'
H H 0.0000 0.0000 'International Tables Vol C Tables 4.2.6.8 and 6.1.1.4'
N N 0.0311 0.0180 'International Tables Vol C Tables 4.2.6.8 and 6.1.1.4'
O O 0.0492 0.0322 'International Tables Vol C Tables 4.2.6.8 and 6.1.1.4'

loop_
_geom_angle_atom_site_label_1
_geom_angle_atom_site_label_2
_geom_angle_atom_site_label_3
_geom_angle
C23 O3 C24 116.76(14)
C7 O1 C26 116.33(15)
C8 N1 C17 112.99(13)
C8 N1 C9 109.53(13)
C17 N1 C9 110.69(13)
C15 C10 C11 118.72(16)
C15 C10 C9 119.40(16)
C11 C10 C9 121.87(16)
O2 C23 O3 124.71(17)
O2 C23 C7 124.82(17)
O3 C23 C7 110.44(14)
C22 C16 C18 117.84(18)
C22 C16 C17 121.68(18)
C18 C16 C17 120.44(15)
O1 C7 C23 109.69(14)
O1 C7 C1 109.98(13)
C23 C7 C1 114.51(13)
O1 C7 C8 107.32(13)
C23 C7 C8 106.19(13)
C1 C7 C8 108.86(13)
N1 C17 C16 111.80(14)
N1 C17 H17A 109.3
C16 C17 H17A 109.3
N1 C17 H17B 109.3
C16 C17 H17B 109.3
H17A C17 H17B 107.9
N1 C9 C10 112.62(13)
N1 C9 H9A 109.1
C10 C9 H9A 109.1
N1 C9 H9B 109.1
C10 C9 H9B 109.1
H9A C9 H9B 107.8
C6 C1 C2 117.64(17)
C6 C1 C7 125.09(16)
C2 C1 C7 117.26(16)
C10 C11 C12 120.47(19)
C10 C11 H11 119.8
C12 C11 H11 119.8
N1 C8 C7 115.11(13)
N1 C8 H8A 108.5
C7 C8 H8A 108.5
N1 C8 H8B 108.5
C7 C8 H8B 108.5
H8A C8 H8B 107.5
C21 C18 C16 121.11(18)
C21 C18 H18 119.4
C16 C18 H18 119.4
C1 C6 C5 120.82(19)
C1 C6 H6 119.6
C5 C6 H6 119.6
C14 C15 C10 120.87(18)
C14 C15 H15 119.6
C10 C15 H15 119.6
C3 C2 C1 121.2(2)
C3 C2 H2 119.4
C1 C2 H2 119.4
C13 C12 C11 120.18(19)
C13 C12 H12 119.9
C11 C12 H12 119.9
C5 C4 C3 118.89(19)
C5 C4 H4 120.6
C3 C4 H4 120.6
O3 C24 C25 107.05(17)
O3 C24 H24A 110.3
C25 C24 H24A 110.3
O3 C24 H24B 110.3
C25 C24 H24B 110.3
H24A C24 H24B 108.6
C20 C21 C18 120.4(2)
C20 C21 H21 119.8
C18 C21 H21 119.8
C21 C20 C19 119.36(19)
C21 C20 H20 120.3
C19 C20 H20 120.3
C16 C22 C19 121.0(2)
C16 C22 H22 119.5
C19 C22 H22 119.5
C4 C5 C6 121.0(2)
C4 C5 H5 119.5
C6 C5 H5 119.5
C15 C14 C13 119.9(2)
C15 C14 H14 120.1
C13 C14 H14 120.1
C12 C13 C14 119.85(19)
C12 C13 H13 120.1
C14 C13 H13 120.1
C20 C19 C22 120.29(19)
C20 C19 H19 119.9
C22 C19 H19 119.9
C24 C25 H25A 109.5
C24 C25 H25B 109.5
H25A C25 H25B 109.5
C24 C25 H25C 109.5
H25A C25 H25C 109.5
H25B C25 H25C 109.5
C4 C3 C2 120.4(2)
C4 C3 H3 119.8
C2 C3 H3 119.8
O1 C26 H26A 109.5
O1 C26 H26B 109.5
H26A C26 H26B 109.5
O1 C26 H26C 109.5
H26A C26 H26C 109.5
H26B C26 H26C 109.5

loop_
_geom_bond_atom_site_label_1
_geom_bond_atom_site_label_2
_geom_bond_distance
O3 C23 1.332(2)
O3 C24 1.445(2)
O1 C7 1.4266(19)
O1 C26 1.430(2)
O2 C23 1.198(2)
N1 C8 1.461(2)
N1 C17 1.471(2)
N1 C9 1.475(2)
C10 C15 1.381(3)
C10 C11 1.386(2)
C10 C9 1.509(2)
C23 C7 1.534(2)
C16 C22 1.384(3)
C16 C18 1.388(3)
C16 C17 1.506(2)
C7 C1 1.535(2)
C7 C8 1.539(2)
C17 H17A 0.9700
C17 H17B 0.9700
C9 H9A 0.9700
C9 H9B 0.9700
C1 C6 1.379(3)
C1 C2 1.388(3)
C11 C12 1.386(3)
C11 H11 0.9300
C8 H8A 0.9700
C8 H8B 0.9700
C18 C21 1.385(3)
C18 H18 0.9300
C6 C5 1.385(3)
C6 H6 0.9300
C15 C14 1.380(3)
C15 H15 0.9300
C2 C3 1.384(3)
C2 H2 0.9300
C12 C13 1.370(3)
C12 H12 0.9300
C4 C5 1.368(3)
C4 C3 1.371(3)
C4 H4 0.9300
C24 C25 1.490(3)
C24 H24A 0.9700
C24 H24B 0.9700
C21 C20 1.371(3)
C21 H21 0.9300
C20 C19 1.379(4)
C20 H20 0.9300
C22 C19 1.387(3)
C22 H22 0.9300
C5 H5 0.9300
C14 C13 1.382(3)
C14 H14 0.9300
C13 H13 0.9300
C19 H19 0.9300
C25 H25A 0.9600
C25 H25B 0.9600
C25 H25C 0.9600
C3 H3 0.9300
C26 H26A 0.9600
C26 H26B 0.9600
C26 H26C 0.9600

loop_
_geom_torsion_atom_site_label_1
_geom_torsion_atom_site_label_2
_geom_torsion_atom_site_label_3
_geom_torsion_atom_site_label_4
_geom_torsion
C24 O3 C23 O2 0.4(3)
C24 O3 C23 C7 -177.59(14)
C26 O1 C7 C23 69.9(2)
C26 O1 C7 C1 -56.8(2)
C26 O1 C7 C8 -175.10(16)
O2 C23 C7 O1 1.6(2)
O3 C23 C7 O1 179.52(12)
O2 C23 C7 C1 125.74(19)
O3 C23 C7 C1 -56.30(18)
O2 C23 C7 C8 -114.11(19)
O3 C23 C7 C8 63.85(17)
C8 N1 C17 C16 -166.25(14)
C9 N1 C17 C16 70.49(18)
C22 C16 C17 N1 -134.04(18)
C18 C16 C17 N1 48.2(2)
C8 N1 C9 C10 83.03(17)
C17 N1 C9 C10 -151.74(14)
C15 C10 C9 N1 76.11(19)
C11 C10 C9 N1 -104.91(19)
O1 C7 C1 C6 121.19(18)
C23 C7 C1 C6 -2.8(2)
C8 C7 C1 C6 -121.50(18)
O1 C7 C1 C2 -58.2(2)
C23 C7 C1 C2 177.78(17)
C8 C7 C1 C2 59.1(2)
C15 C10 C11 C12 0.1(3)
C9 C10 C11 C12 -178.91(17)
C17 N1 C8 C7 78.76(18)
C9 N1 C8 C7 -157.34(14)
O1 C7 C8 N1 -76.60(17)
C23 C7 C8 N1 40.66(18)
C1 C7 C8 N1 164.41(13)
C22 C16 C18 C21 0.6(3)
C17 C16 C18 C21 178.49(17)
C2 C1 C6 C5 -0.1(3)
C7 C1 C6 C5 -179.44(18)
C11 C10 C15 C14 -1.0(3)
C9 C10 C15 C14 178.03(18)
C6 C1 C2 C3 -0.3(3)
C7 C1 C2 C3 179.1(2)
C10 C11 C12 C13 0.9(3)
C23 O3 C24 C25 -165.14(16)
C16 C18 C21 C20 0.1(3)
C18 C21 C20 C19 -0.6(3)
C18 C16 C22 C19 -0.8(3)
C17 C16 C22 C19 -178.65(18)
C3 C4 C5 C6 -0.1(3)
C1 C6 C5 C4 0.3(3)
C10 C15 C14 C13 0.9(3)
C11 C12 C13 C14 -1.1(3)
C15 C14 C13 C12 0.2(3)
C21 C20 C19 C22 0.4(3)
C16 C22 C19 C20 0.3(3)
C5 C4 C3 C2 -0.3(4)
C1 C2 C3 C4 0.5(4)
